data_2232248
loop_
_publ_author_name
'Nistor, Alexandra'
'Shova, Sergiu'
'Cazacu, Maria'
'Lazar, Alina'

_publ_section_title
;
 Hexakis(1<i>H</i>-imidazole-\k<i>N</i>^3^)iron(II)
 sulfate--1<i>H</i>-imidazole (1/2)
;
_journal_coeditor_code GK2405
_journal_issue 11
_journal_name_full 'Acta Crystallographica Section E'
_journal_page_first m1600
_journal_page_last m1601
_journal_paper_doi 10.1107/S1600536811043169
_journal_volume 67
_journal_year 2011
_chemical_formula_iupac '[Fe (C3 H4 N2)6 ] S O4, 2C3 H4 N2'
_chemical_formula_moiety 'C18 H24 Fe N12 2+, O4 S 2-, 2(C3 H4 N2)'
_chemical_formula_sum 'C24 H32 Fe N16 O4 S'
_chemical_formula_weight 696.57
_chemical_name_systematic
;
Hexakis(1<i>H</i>-imidazole-\k<i>N</i>^3^)iron(II) sulfate--
1<i>H</i>-imidazole (1/2)
;
_space_group_IT_number 2
_space_group_name_Hall '-P 1'
_symmetry_cell_setting triclinic
_symmetry_space_group_name_Hall '-P 1'
_symmetry_space_group_name_H-M 'P -1'
_atom_sites_solution_hydrogens geom
_atom_sites_solution_primary direct
_atom_sites_solution_secondary difmap
_audit_creation_method SHELXL-97
_cell_angle_alpha 69.813(5)
_cell_angle_beta 69.949(5)
_cell_angle_gamma 73.214(4)
_cell_formula_units_Z 4
_cell_length_a 15.4091(8)
_cell_length_b 15.4436(7)
_cell_length_c 15.9883(11)
_cell_measurement_reflns_used 3265
_cell_measurement_temperature 200(2)
_cell_measurement_theta_max 29.12
_cell_measurement_theta_min 2.86
_cell_volume 3291.3(3)
_computing_cell_refinement 'CrysAlis PRO (Oxford Diffraction, 2009)'
_computing_data_collection 'CrysAlis PRO (Oxford Diffraction, 2009)'
_computing_data_reduction 'CrysAlis PRO (Oxford Diffraction, 2009)'
_computing_molecular_graphics 'ORTEP-3 (Farrugia, 1997)'
_computing_publication_material 'SHELXS97 (Sheldrick, 2008)'
_computing_structure_refinement 'SHELXL97 (Sheldrick, 2008)'
_computing_structure_solution 'SHELXS97 (Sheldrick, 2008)'
_diffrn_ambient_temperature 200(2)
_diffrn_detector_area_resol_mean 16.1593
_diffrn_measured_fraction_theta_full 0.945
_diffrn_measured_fraction_theta_max 0.945
_diffrn_measurement_device_type 'Oxford Diffraction Xcalibur E'
_diffrn_measurement_method '\w scans'
_diffrn_radiation_monochromator graphite
_diffrn_radiation_source 'fine-focus sealed tube'
_diffrn_radiation_type MoK\a
_diffrn_radiation_wavelength 0.71073
_diffrn_reflns_av_R_equivalents 0.0458
_diffrn_reflns_av_sigmaI/netI 0.1564
_diffrn_reflns_limit_h_max 18
_diffrn_reflns_limit_h_min -14
_diffrn_reflns_limit_k_max 18
_diffrn_reflns_limit_k_min -18
_diffrn_reflns_limit_l_max 18
_diffrn_reflns_limit_l_min -19
_diffrn_reflns_number 15987
_diffrn_reflns_theta_full 25.00
_diffrn_reflns_theta_max 25.00
_diffrn_reflns_theta_min 2.86
_exptl_absorpt_coefficient_mu 0.579
_exptl_absorpt_correction_T_max 0.917
_exptl_absorpt_correction_T_min 0.901
_exptl_absorpt_correction_type multi-scan
_exptl_absorpt_process_details '(CrysAlis PRO; Oxford Diffraction, 2009)'
_exptl_crystal_colour colourless
_exptl_crystal_density_diffrn 1.406
_exptl_crystal_density_method 'not measured'
_exptl_crystal_description prism
_exptl_crystal_F_000 1448
_exptl_crystal_size_max 0.20
_exptl_crystal_size_mid 0.15
_exptl_crystal_size_min 0.15
_refine_diff_density_max 0.626
_refine_diff_density_min -0.500
_refine_ls_extinction_method none
_refine_ls_goodness_of_fit_ref 0.853
_refine_ls_hydrogen_treatment constr
_refine_ls_matrix_type full
_refine_ls_number_parameters 829
_refine_ls_number_reflns 10955
_refine_ls_number_restraints 0
_refine_ls_restrained_S_all 0.853
_refine_ls_R_factor_all 0.1423
_refine_ls_R_factor_gt 0.0646
_refine_ls_shift/su_max 0.001
_refine_ls_shift/su_mean 0.000
_refine_ls_structure_factor_coef Fsqd
_refine_ls_weighting_details 'calc w=1/[\s^2^(Fo^2^)+(0.0001P)^2^] where P=(Fo^2^+2Fc^2^)/3'
_refine_ls_weighting_scheme calc
_refine_ls_wR_factor_gt 0.0855
_refine_ls_wR_factor_ref 0.1073
_reflns_number_gt 5185
_reflns_number_total 10955
_reflns_threshold_expression I>2sigma(I)
_cod_data_source_file gk2405.cif
_cod_data_source_block I
_cod_database_code 2232248
_cod_database_fobs_code 2232248

loop_
_symmetry_equiv_pos_as_xyz
'x, y, z'
'-x, -y, -z'

loop_
_atom_site_type_symbol
_atom_site_label
_atom_site_fract_x
_atom_site_fract_y
_atom_site_fract_z
_atom_site_U_iso_or_equiv
_atom_site_adp_type
_atom_site_calc_flag
_atom_site_refinement_flags
_atom_site_occupancy
_atom_site_symmetry_multiplicity
C C1 0.8831(4) 0.5306(3) 0.1041(4) 0.0406(14) Uani d . 1 1
H H1 0.8907 0.5862 0.0547 0.049 Uiso calc R 1 1
C C2 0.8911(4) 0.4450(4) 0.0941(4) 0.0564(18) Uani d . 1 1
H H2 0.9063 0.4293 0.0376 0.068 Uiso calc R 1 1
C C3 0.8569(3) 0.4366(3) 0.2397(4) 0.0408(14) Uani d . 1 1
H H3 0.8431 0.4115 0.3050 0.049 Uiso calc R 1 1
C C4 0.6680(4) 0.7430(4) 0.3389(4) 0.0506(17) Uani d . 1 1
H H4 0.6936 0.7779 0.3601 0.061 Uiso calc R 1 1
C C5 0.5748(4) 0.7497(4) 0.3535(4) 0.0613(19) Uani d . 1 1
H H5 0.5238 0.7872 0.3870 0.074 Uiso calc R 1 1
C C6 0.6578(4) 0.6494(4) 0.2730(4) 0.0485(15) Uani d . 1 1
H H6 0.6733 0.6043 0.2394 0.058 Uiso calc R 1 1
C C7 0.8287(4) 0.7768(3) 0.0738(4) 0.0514(16) Uani d . 1 1
H H7 0.7629 0.7785 0.0979 0.062 Uiso calc R 1 1
C C8 0.8722(5) 0.8207(4) -0.0143(5) 0.069(2) Uani d . 1 1
H H8 0.8433 0.8580 -0.0624 0.083 Uiso calc R 1 1
C C9 0.9751(4) 0.7461(3) 0.0637(4) 0.0405(14) Uani d . 1 1
H H9 1.0337 0.7222 0.0786 0.049 Uiso calc R 1 1
C C10 0.8820(4) 0.7156(3) 0.4120(4) 0.0486(16) Uani d . 1 1
H H10 0.8740 0.6587 0.4596 0.058 Uiso calc R 1 1
C C11 0.8913(4) 0.7942(4) 0.4237(4) 0.0538(17) Uani d . 1 1
H H11 0.8904 0.8035 0.4798 0.065 Uiso calc R 1 1
C C12 0.8984(3) 0.8172(3) 0.2799(4) 0.0420(15) Uani d . 1 1
H H12 0.9041 0.8471 0.2160 0.050 Uiso calc R 1 1
C C13 1.0812(4) 0.5137(4) 0.1793(4) 0.0497(17) Uani d . 1 1
H H13 1.0588 0.4815 0.1522 0.060 Uiso calc R 1 1
C C14 1.1718(4) 0.5038(4) 0.1747(5) 0.066(2) Uani d . 1 1
H H14 1.2241 0.4649 0.1442 0.079 Uiso calc R 1 1
C C15 1.0857(4) 0.6036(4) 0.2509(4) 0.0482(16) Uani d . 1 1
H H15 1.0678 0.6492 0.2843 0.058 Uiso calc R 1 1
C C16 0.9236(4) 0.4531(4) 0.4261(4) 0.0562(17) Uani d . 1 1
H H16 0.9892 0.4450 0.3959 0.067 Uiso calc R 1 1
C C17 0.8826(5) 0.3985(4) 0.5096(5) 0.073(2) Uani d . 1 1
H H17 0.9134 0.3443 0.5471 0.088 Uiso calc R 1 1
C C18 0.7769(5) 0.5072(3) 0.4562(4) 0.0522(17) Uani d . 1 1
H H18 0.7165 0.5435 0.4516 0.063 Uiso calc R 1 1
C C19 0.3554(4) 0.0387(4) 0.0896(4) 0.0521(17) Uani d . 1 1
H H19 0.3463 0.0980 0.0455 0.063 Uiso calc R 1 1
C C20 0.3532(4) -0.0454(4) 0.0809(4) 0.0610(19) Uani d . 1 1
H H20 0.3413 -0.0552 0.0307 0.073 Uiso calc R 1 1
C C21 0.3814(3) -0.0680(4) 0.2105(4) 0.0495(17) Uani d . 1 1
H H21 0.3933 -0.0991 0.2692 0.059 Uiso calc R 1 1
C C22 0.1618(4) 0.2330(4) 0.3056(4) 0.0572(18) Uani d . 1 1
H H22 0.1804 0.2809 0.3164 0.069 Uiso calc R 1 1
C C23 0.0712(4) 0.2272(5) 0.3179(5) 0.079(2) Uani d . 1 1
H H23 0.0154 0.2689 0.3394 0.094 Uiso calc R 1 1
C C24 0.1668(4) 0.1106(4) 0.2685(4) 0.0498(16) Uani d . 1 1
H H24 0.1892 0.0549 0.2486 0.060 Uiso calc R 1 1
C C25 0.2971(4) 0.2983(3) 0.0741(4) 0.0421(14) Uani d . 1 1
H H25 0.2336 0.2989 0.1105 0.050 Uiso calc R 1 1
C C26 0.3248(4) 0.3585(4) -0.0112(4) 0.0521(16) Uani d . 1 1
H H26 0.2861 0.4083 -0.0446 0.063 Uiso calc R 1 1
C C27 0.4462(4) 0.2595(3) 0.0288(4) 0.0431(15) Uani d . 1 1
H H27 0.5095 0.2279 0.0259 0.052 Uiso calc R 1 1
C C28 0.3728(4) 0.2350(4) 0.3791(5) 0.067(2) Uani d . 1 1
H H28 0.3601 0.1825 0.4311 0.081 Uiso calc R 1 1
C C29 0.3862(5) 0.3168(4) 0.3815(5) 0.076(2) Uani d . 1 1
H H29 0.3849 0.3321 0.4346 0.092 Uiso calc R 1 1
C C30 0.3982(4) 0.3240(3) 0.2411(4) 0.0489(17) Uani d . 1 1
H H30 0.4074 0.3474 0.1760 0.059 Uiso calc R 1 1
C C31 0.5881(4) 0.0190(4) 0.1647(4) 0.0497(16) Uani d . 1 1
H H31 0.5665 -0.0214 0.1461 0.060 Uiso calc R 1 1
C C32 0.6772(4) 0.0084(4) 0.1642(5) 0.073(2) Uani d . 1 1
H H32 0.7297 -0.0375 0.1445 0.088 Uiso calc R 1 1
C C33 0.5884(4) 0.1284(4) 0.2165(4) 0.0484(16) Uani d . 1 1
H H33 0.5696 0.1808 0.2413 0.058 Uiso calc R 1 1
C C34 0.4485(4) -0.0236(4) 0.4049(4) 0.0511(16) Uani d . 1 1
H H34 0.5128 -0.0252 0.3715 0.061 Uiso calc R 1 1
C C35 0.4172(4) -0.0696(4) 0.4943(4) 0.0550(17) Uani d . 1 1
H H35 0.4547 -0.1095 0.5345 0.066 Uiso calc R 1 1
C C36 0.2995(4) 0.0082(4) 0.4388(4) 0.0494(16) Uani d . 1 1
H H36 0.2366 0.0327 0.4346 0.059 Uiso calc R 1 1
C C37 0.5915(4) 0.4256(3) 0.0643(4) 0.0439(15) Uani d . 1 1
H H37 0.5389 0.4761 0.0614 0.053 Uiso calc R 1 1
C C38 0.6337(4) 0.3757(4) 0.0021(4) 0.0449(15) Uani d . 1 1
H H38 0.6162 0.3853 -0.0524 0.054 Uiso calc R 1 1
C C39 0.7043(4) 0.3218(4) 0.1094(4) 0.0529(16) Uani d . 1 1
H H39 0.7474 0.2842 0.1446 0.063 Uiso calc R 1 1
C C40 0.5647(4) 0.4377(4) 0.3840(4) 0.0502(16) Uani d . 1 1
H H40 0.5211 0.4956 0.3745 0.060 Uiso calc R 1 1
C C41 0.5914(4) 0.3905(4) 0.4620(4) 0.0500(16) Uani d . 1 1
H H41 0.5674 0.4089 0.5178 0.060 Uiso calc R 1 1
C C42 0.6655(4) 0.3135(4) 0.3643(4) 0.0457(15) Uani d . 1 1
H H42 0.7057 0.2660 0.3359 0.055 Uiso calc R 1 1
C C43 0.8919(4) 0.0898(3) -0.0391(4) 0.0453(15) Uani d . 1 1
H H43 0.9103 0.0628 0.0168 0.054 Uiso calc R 1 1
C C44 0.9266(4) 0.0552(3) -0.1126(4) 0.0410(14) Uani d . 1 1
H H44 0.9729 -0.0001 -0.1180 0.049 Uiso calc R 1 1
C C45 0.8238(4) 0.1831(4) -0.1424(4) 0.0462(16) Uani d . 1 1
H H45 0.7855 0.2346 -0.1747 0.055 Uiso calc R 1 1
C C46 0.9204(4) 0.0970(3) 0.5650(4) 0.0405(14) Uani d . 1 1
H H46 0.9791 0.0543 0.5581 0.049 Uiso calc R 1 1
C C47 0.8726(4) 0.1345(4) 0.5007(4) 0.0469(15) Uani d . 1 1
H H47 0.8898 0.1239 0.4415 0.056 Uiso calc R 1 1
C C48 0.7976(4) 0.1849(3) 0.6218(4) 0.0427(15) Uani d . 1 1
H H48 0.7503 0.2179 0.6624 0.051 Uiso calc R 1 1
N N1 0.8625(3) 0.5252(2) 0.1959(3) 0.0332(11) Uani d . 1 1
N N2 0.8731(3) 0.3863(3) 0.1803(3) 0.0449(13) Uani d . 1 1
H H49 0.8722 0.3261 0.1950 0.054 Uiso calc R 1 1
N N3 0.7205(3) 0.6795(3) 0.2899(3) 0.0378(11) Uani d . 1 1
N N4 0.5702(3) 0.6900(3) 0.3088(3) 0.0463(12) Uani d . 1 1
H H50 0.5185 0.6803 0.3047 0.056 Uiso calc R 1 1
N N5 0.8931(3) 0.7305(2) 0.1219(3) 0.0352(11) Uani d . 1 1
N N6 0.9645(4) 0.8004(3) -0.0195(3) 0.0593(15) Uani d . 1 1
H H51 1.0099 0.8194 -0.0687 0.071 Uiso calc R 1 1
N N7 0.8855(3) 0.7292(2) 0.3222(3) 0.0322(11) Uani d . 1 1
N N8 0.9024(3) 0.8574(3) 0.3397(3) 0.0417(12) Uani d . 1 1
H H52 0.9107 0.9151 0.3267 0.050 Uiso calc R 1 1
N N9 1.0254(3) 0.5760(3) 0.2280(3) 0.0394(11) Uani d . 1 1
N N10 1.1739(3) 0.5608(3) 0.2223(4) 0.0571(14) Uani d . 1 1
H H53 1.2240 0.5678 0.2321 0.068 Uiso calc R 1 1
N N11 0.8552(3) 0.5217(3) 0.3926(3) 0.0360(11) Uani d . 1 1
N N12 0.7920(4) 0.4350(3) 0.5287(4) 0.0783(19) Uani d . 1 1
H H54 0.7491 0.4153 0.5800 0.094 Uiso calc R 1 1
N N13 0.3731(3) 0.0232(3) 0.1728(3) 0.0383(12) Uani d . 1 1
N N14 0.3711(3) -0.1118(3) 0.1568(3) 0.0463(13) Uani d . 1 1
H H55 0.3753 -0.1727 0.1687 0.056 Uiso calc R 1 1
N N15 0.2210(3) 0.1589(3) 0.2754(3) 0.0389(11) Uani d . 1 1
N N16 0.0771(4) 0.1505(4) 0.2931(4) 0.0773(18) Uani d . 1 1
H H56 0.0293 0.1301 0.2933 0.093 Uiso calc R 1 1
N N17 0.3736(3) 0.2371(3) 0.0996(3) 0.0355(11) Uani d . 1 1
N N18 0.4197(3) 0.3317(3) -0.0379(3) 0.0476(12) Uani d . 1 1
H H57 0.4574 0.3577 -0.0906 0.057 Uiso calc R 1 1
N N19 0.3804(3) 0.2397(3) 0.2897(3) 0.0443(13) Uani d . 1 1
N N20 0.4017(4) 0.3723(3) 0.2939(4) 0.0691(18) Uani d . 1 1
H H58 0.4122 0.4299 0.2751 0.083 Uiso calc R 1 1
N N21 0.5318(3) 0.0937(3) 0.1948(3) 0.0361(11) Uani d . 1 1
N N22 0.6758(3) 0.0780(3) 0.1980(4) 0.0661(16) Uani d . 1 1
H H59 0.7249 0.0886 0.2065 0.079 Uiso calc R 1 1
N N23 0.3744(3) 0.0256(3) 0.3694(3) 0.0376(11) Uani d . 1 1
N N24 0.3226(3) -0.0481(3) 0.5157(3) 0.0526(13) Uani d . 1 1
H H60 0.2835 -0.0675 0.5701 0.063 Uiso calc R 1 1
N N25 0.6377(3) 0.3910(3) 0.1336(3) 0.0469(13) Uani d . 1 1
N N26 0.7052(3) 0.3096(3) 0.0299(3) 0.0536(14) Uani d . 1 1
H H61 0.7441 0.2676 0.0018 0.064 Uiso calc R 1 1
N N27 0.6113(3) 0.3877(3) 0.3215(3) 0.0506(13) Uani d . 1 1
H H62 0.6067 0.4013 0.2648 0.061 Uiso calc R 1 1
N N28 0.6587(3) 0.3115(3) 0.4493(3) 0.0561(14) Uani d . 1 1
N N29 0.8255(3) 0.1704(3) -0.0570(3) 0.0486(13) Uani d . 1 1
N N30 0.8833(3) 0.1136(3) -0.1778(3) 0.0452(12) Uani d . 1 1
H H63 0.8922 0.1074 -0.2330 0.054 Uiso calc R 1 1
N N31 0.7945(3) 0.1907(3) 0.5383(3) 0.0460(12) Uani d . 1 1
H H64 0.7496 0.2252 0.5119 0.055 Uiso calc R 1 1
N N32 0.8733(3) 0.1284(3) 0.6417(3) 0.0452(12) Uani d . 1 1
O O1 0.9397(2) 0.0386(2) 0.2964(3) 0.0546(11) Uani d . 1 1
O O2 0.7783(3) 0.1092(3) 0.3067(3) 0.0821(14) Uani d . 1 1
O O3 0.8813(3) 0.1121(4) 0.1626(3) 0.1085(18) Uani d . 1 1
O O4 0.8938(3) 0.1995(2) 0.2527(4) 0.113(2) Uani d . 1 1
O O5 0.4011(3) 0.6542(2) 0.3180(3) 0.0648(13) Uani d . 1 1
O O6 0.4728(3) 0.5586(2) 0.2131(3) 0.0780(14) Uani d . 1 1
O O7 0.3098(3) 0.5833(3) 0.2806(3) 0.0946(17) Uani d . 1 1
O O8 0.3793(3) 0.7069(2) 0.1671(3) 0.0575(12) Uani d . 1 1
S S1 0.87346(9) 0.11509(8) 0.25340(9) 0.0254(3) Uani d . 1 1
S S2 0.39014(9) 0.62584(8) 0.24501(9) 0.0286(3) Uani d . 1 1
Fe Fe1 0.87273(5) 0.62872(4) 0.25814(5) 0.03015(19) Uani d . 1 1
Fe Fe2 0.37628(5) 0.12942(5) 0.23314(6) 0.0351(2) Uani d . 1 1

loop_
_atom_site_aniso_label
_atom_site_aniso_U_11
_atom_site_aniso_U_22
_atom_site_aniso_U_33
_atom_site_aniso_U_12
_atom_site_aniso_U_13
_atom_site_aniso_U_23
C1 0.057(4) 0.037(3) 0.027(3) -0.016(3) -0.011(3) -0.003(3)
C2 0.079(5) 0.054(4) 0.040(4) -0.018(3) -0.013(4) -0.016(3)
C3 0.051(4) 0.040(3) 0.036(4) -0.015(3) -0.014(3) -0.009(3)
C4 0.042(4) 0.048(4) 0.064(5) -0.009(3) -0.017(4) -0.015(3)
C5 0.050(4) 0.062(4) 0.075(6) 0.003(3) -0.014(4) -0.036(4)
C6 0.049(4) 0.061(4) 0.034(4) -0.009(3) -0.012(3) -0.012(3)
C7 0.056(4) 0.052(4) 0.037(4) -0.020(3) -0.019(4) 0.012(3)
C8 0.074(5) 0.077(5) 0.051(5) -0.015(4) -0.038(4) 0.012(4)
C9 0.046(4) 0.033(3) 0.033(4) -0.013(3) -0.001(3) -0.004(3)
C10 0.087(5) 0.034(3) 0.030(4) -0.023(3) -0.014(3) -0.008(3)
C11 0.078(5) 0.049(4) 0.039(4) -0.016(3) -0.010(4) -0.021(3)
C12 0.057(4) 0.032(3) 0.043(4) -0.017(3) -0.015(3) -0.009(3)
C13 0.036(4) 0.053(4) 0.071(5) 0.000(3) -0.015(3) -0.037(4)
C14 0.050(4) 0.061(4) 0.084(6) 0.009(4) -0.023(4) -0.028(4)
C15 0.040(4) 0.055(4) 0.059(5) -0.008(3) -0.020(3) -0.020(3)
C16 0.055(4) 0.062(4) 0.049(5) -0.019(4) -0.019(4) -0.001(3)
C17 0.103(6) 0.057(4) 0.048(5) -0.013(5) -0.023(5) 0.002(4)
C18 0.079(5) 0.034(3) 0.029(4) -0.009(3) -0.007(4) 0.000(3)
C19 0.091(5) 0.039(3) 0.027(4) -0.021(3) -0.018(4) 0.000(3)
C20 0.101(6) 0.050(4) 0.042(4) -0.032(4) -0.009(4) -0.020(3)
C21 0.049(4) 0.043(3) 0.071(5) -0.006(3) -0.021(4) -0.030(4)
C22 0.045(4) 0.043(4) 0.067(5) 0.000(3) -0.005(4) -0.013(3)
C23 0.029(4) 0.096(6) 0.066(6) 0.018(4) 0.001(4) -0.007(5)
C24 0.041(4) 0.084(4) 0.029(4) -0.032(4) -0.008(3) -0.005(3)
C25 0.035(3) 0.053(3) 0.028(3) -0.018(3) -0.004(3) 0.004(3)
C26 0.033(4) 0.064(4) 0.045(4) -0.007(3) -0.003(3) -0.007(3)
C27 0.029(3) 0.048(4) 0.059(5) -0.010(3) -0.007(3) -0.025(3)
C28 0.084(5) 0.078(5) 0.048(5) -0.039(4) 0.003(4) -0.028(4)
C29 0.115(7) 0.067(5) 0.072(6) -0.020(4) -0.036(5) -0.037(4)
C30 0.058(4) 0.040(3) 0.063(5) -0.013(3) -0.023(4) -0.022(3)
C31 0.035(4) 0.060(4) 0.055(5) -0.011(3) -0.003(3) -0.025(3)
C32 0.038(4) 0.091(5) 0.092(7) -0.004(4) -0.017(4) -0.034(5)
C33 0.045(4) 0.061(4) 0.052(4) -0.016(3) -0.027(3) -0.012(3)
C34 0.045(4) 0.061(4) 0.041(4) -0.011(3) -0.012(3) -0.005(3)
C35 0.041(4) 0.069(4) 0.048(5) -0.006(3) -0.014(4) -0.011(4)
C36 0.047(4) 0.063(4) 0.031(4) -0.026(3) -0.003(3) 0.001(3)
C37 0.052(4) 0.041(3) 0.044(4) -0.010(3) -0.019(3) -0.010(3)
C38 0.051(4) 0.065(4) 0.021(3) -0.019(3) -0.012(3) -0.007(3)
C39 0.073(5) 0.063(4) 0.024(4) -0.020(4) -0.013(3) -0.008(3)
C40 0.062(4) 0.050(4) 0.040(4) -0.010(3) -0.012(4) -0.016(3)
C41 0.063(4) 0.046(4) 0.032(4) -0.006(3) -0.006(3) -0.010(3)
C42 0.045(4) 0.038(3) 0.052(5) 0.005(3) -0.023(3) -0.012(3)
C43 0.066(4) 0.049(4) 0.029(4) -0.018(3) -0.017(3) -0.011(3)
C44 0.044(4) 0.030(3) 0.042(4) 0.001(3) -0.014(3) -0.004(3)
C45 0.046(4) 0.037(3) 0.059(5) 0.004(3) -0.023(3) -0.018(3)
C46 0.029(3) 0.047(3) 0.047(4) 0.003(3) -0.013(3) -0.021(3)
C47 0.045(4) 0.081(4) 0.023(4) -0.016(3) -0.005(3) -0.025(3)
C48 0.047(4) 0.039(3) 0.038(4) -0.001(3) -0.010(3) -0.014(3)
N1 0.038(3) 0.025(2) 0.036(3) -0.007(2) -0.014(2) -0.003(2)
N2 0.057(3) 0.027(2) 0.058(4) -0.005(2) -0.023(3) -0.016(3)
N3 0.040(3) 0.046(3) 0.025(3) -0.014(2) -0.006(2) -0.005(2)
N4 0.035(3) 0.063(3) 0.042(3) -0.013(3) -0.014(3) -0.009(3)
N5 0.047(3) 0.024(2) 0.031(3) -0.010(2) -0.010(2) 0.000(2)
N6 0.088(4) 0.045(3) 0.031(3) -0.022(3) -0.003(3) 0.001(3)
N7 0.036(3) 0.031(2) 0.034(3) -0.015(2) -0.007(2) -0.009(2)
N8 0.060(3) 0.024(2) 0.047(3) -0.011(2) -0.017(3) -0.012(2)
N9 0.040(3) 0.043(3) 0.034(3) -0.015(2) -0.009(2) -0.003(2)
N10 0.045(3) 0.060(3) 0.070(4) -0.013(3) -0.020(3) -0.017(3)
N11 0.053(3) 0.029(2) 0.031(3) -0.017(2) -0.011(3) -0.006(2)
N12 0.119(5) 0.054(3) 0.022(3) -0.010(4) 0.017(4) -0.004(3)
N13 0.040(3) 0.029(2) 0.050(3) -0.013(2) -0.013(3) -0.010(2)
N14 0.057(3) 0.031(3) 0.055(4) -0.015(2) -0.010(3) -0.018(3)
N15 0.035(3) 0.033(2) 0.040(3) -0.015(2) -0.012(2) 0.010(2)
N16 0.037(4) 0.137(5) 0.052(4) -0.022(4) -0.020(3) -0.007(4)
N17 0.036(3) 0.034(2) 0.038(3) -0.015(2) -0.010(2) -0.005(2)
N18 0.060(4) 0.057(3) 0.024(3) -0.023(3) -0.004(3) -0.007(2)
N19 0.048(3) 0.044(3) 0.048(4) -0.022(2) -0.002(3) -0.021(3)
N20 0.099(5) 0.033(3) 0.097(5) 0.001(3) -0.055(4) -0.028(3)
N21 0.028(3) 0.052(3) 0.029(3) -0.014(2) -0.006(2) -0.009(2)
N22 0.046(4) 0.073(4) 0.088(5) -0.016(3) -0.044(3) -0.003(3)
N23 0.042(3) 0.037(3) 0.035(3) -0.011(2) -0.010(2) -0.010(2)
N24 0.048(3) 0.063(3) 0.040(4) -0.012(3) -0.006(3) -0.012(3)
N25 0.052(3) 0.048(3) 0.049(4) -0.002(3) -0.017(3) -0.026(3)
N26 0.049(3) 0.066(3) 0.048(4) -0.006(3) -0.005(3) -0.031(3)
N27 0.054(3) 0.061(3) 0.046(4) -0.009(3) -0.020(3) -0.021(3)
N28 0.067(4) 0.046(3) 0.041(4) 0.004(3) -0.016(3) -0.006(3)
N29 0.044(3) 0.058(3) 0.049(4) 0.002(3) -0.017(3) -0.027(3)
N30 0.047(3) 0.047(3) 0.049(4) -0.011(2) -0.016(3) -0.017(3)
N31 0.055(3) 0.051(3) 0.036(3) -0.016(3) -0.019(3) -0.006(2)
N32 0.055(3) 0.044(3) 0.039(3) -0.008(3) -0.018(3) -0.010(2)
O1 0.064(3) 0.038(2) 0.070(3) 0.0048(19) -0.043(3) -0.012(2)
O2 0.040(3) 0.154(4) 0.042(3) -0.025(3) 0.001(2) -0.022(3)
O3 0.079(4) 0.205(5) 0.046(3) 0.028(3) -0.031(3) -0.071(4)
O4 0.103(4) 0.019(2) 0.229(7) -0.003(2) -0.091(4) -0.009(3)
O5 0.063(3) 0.089(3) 0.070(3) 0.007(2) -0.042(3) -0.049(3)
O6 0.079(3) 0.059(2) 0.051(3) 0.025(2) 0.002(3) -0.013(2)
O7 0.092(4) 0.138(4) 0.071(4) -0.092(3) -0.017(3) 0.003(3)
O8 0.092(3) 0.033(2) 0.038(3) 0.001(2) -0.022(3) -0.0052(19)
S1 0.0245(7) 0.0285(7) 0.0213(7) -0.0020(6) -0.0054(6) -0.0080(6)
S2 0.0324(8) 0.0315(7) 0.0235(8) -0.0044(6) -0.0084(6) -0.0099(6)
Fe1 0.0341(5) 0.0300(4) 0.0259(5) -0.0140(3) -0.0048(4) -0.0040(3)
Fe2 0.0347(5) 0.0354(4) 0.0384(5) -0.0168(4) -0.0051(4) -0.0107(4)

loop_
_atom_type_symbol
_atom_type_description
_atom_type_scat_dispersion_real
_atom_type_scat_dispersion_imag
_atom_type_scat_source
C C 0.0033 0.0016 'International Tables Vol C Tables 4.2.6.8 and 6.1.1.4'
H H 0.0000 0.0000 'International Tables Vol C Tables 4.2.6.8 and 6.1.1.4'
N N 0.0061 0.0033 'International Tables Vol C Tables 4.2.6.8 and 6.1.1.4'
Fe Fe 0.3463 0.8444 'International Tables Vol C Tables 4.2.6.8 and 6.1.1.4'
S S 0.1246 0.1234 'International Tables Vol C Tables 4.2.6.8 and 6.1.1.4'
O O 0.0106 0.0060 'International Tables Vol C Tables 4.2.6.8 and 6.1.1.4'

loop_
_geom_angle_atom_site_label_1
_geom_angle_atom_site_label_2
_geom_angle_atom_site_label_3
_geom_angle
C2 C1 N1 110.0(5)
C2 C1 H1 125.0
N1 C1 H1 125.0
N2 C2 C1 106.3(5)
N2 C2 H2 126.9
C1 C2 H2 126.9
N1 C3 N2 111.4(5)
N1 C3 H3 124.3
N2 C3 H3 124.3
C5 C4 N3 111.3(5)
C5 C4 H4 124.4
N3 C4 H4 124.4
C4 C5 N4 104.5(5)
C4 C5 H5 127.7
N4 C5 H5 127.7
N3 C6 N4 111.6(5)
N3 C6 H6 124.2
N4 C6 H6 124.2
N5 C7 C8 109.8(5)
N5 C7 H7 125.1
C8 C7 H7 125.1
N6 C8 C7 106.0(6)
N6 C8 H8 127.0
C7 C8 H8 127.0
N5 C9 N6 110.7(5)
N5 C9 H9 124.7
N6 C9 H9 124.7
C11 C10 N7 110.3(5)
C11 C10 H10 124.9
N7 C10 H10 124.9
C10 C11 N8 106.1(5)
C10 C11 H11 127.0
N8 C11 H11 127.0
N7 C12 N8 110.6(5)
N7 C12 H12 124.7
N8 C12 H12 124.7
C14 C13 N9 110.8(5)
C14 C13 H13 124.6
N9 C13 H13 124.6
C13 C14 N10 106.3(5)
C13 C14 H14 126.9
N10 C14 H14 126.8
N9 C15 N10 112.7(5)
N9 C15 H15 123.7
N10 C15 H15 123.7
C17 C16 N11 108.9(6)
C17 C16 H16 125.6
N11 C16 H16 125.6
N12 C17 C16 106.8(6)
N12 C17 H17 126.6
C16 C17 H17 126.6
N11 C18 N12 111.7(6)
N11 C18 H18 124.2
N12 C18 H18 124.2
C20 C19 N13 108.6(5)
C20 C19 H19 125.7
N13 C19 H19 125.7
N14 C20 C19 107.1(5)
N14 C20 H20 126.5
C19 C20 H20 126.5
N13 C21 N14 112.2(5)
N13 C21 H21 123.9
N14 C21 H21 123.9
N15 C22 C23 108.8(5)
N15 C22 H22 125.6
C23 C22 H22 125.6
N16 C23 C22 105.9(6)
N16 C23 H23 127.0
C22 C23 H23 127.0
N15 C24 N16 110.7(5)
N15 C24 H24 124.7
N16 C24 H24 124.7
C26 C25 N17 110.3(5)
C26 C25 H25 124.9
N17 C25 H25 124.9
N18 C26 C25 104.9(5)
N18 C26 H26 127.5
C25 C26 H26 127.5
N17 C27 N18 111.5(5)
N17 C27 H27 124.2
N18 C27 H27 124.2
C29 C28 N19 109.3(6)
C29 C28 H28 125.3
N19 C28 H28 125.3
N20 C29 C28 106.6(6)
N20 C29 H29 126.7
C28 C29 H29 126.7
N19 C30 N20 111.9(6)
N19 C30 H30 124.0
N20 C30 H30 124.0
C32 C31 N21 112.4(5)
C32 C31 H31 123.8
N21 C31 H31 123.8
C31 C32 N22 104.1(5)
C31 C32 H32 128.0
N22 C32 H32 128.0
N21 C33 N22 109.4(5)
N21 C33 H33 125.3
N22 C33 H33 125.3
C35 C34 N23 110.0(5)
C35 C34 H34 125.0
N23 C34 H34 125.0
C34 C35 N24 106.6(6)
C34 C35 H35 126.7
N24 C35 H35 126.7
N23 C36 N24 111.8(5)
N23 C36 H36 124.1
N24 C36 H36 124.1
C38 C37 N25 108.5(5)
C38 C37 H37 125.7
N25 C37 H37 125.7
C37 C38 N26 108.6(5)
C37 C38 H38 125.7
N26 C38 H38 125.7
N25 C39 N26 113.1(5)
N25 C39 H39 123.4
N26 C39 H39 123.4
C41 C40 N27 107.5(5)
C41 C40 H40 126.3
N27 C40 H40 126.3
C40 C41 N28 110.2(5)
C40 C41 H41 124.9
N28 C41 H41 124.9
N28 C42 N27 114.4(5)
N28 C42 H42 122.8
N27 C42 H42 122.8
C44 C43 N29 109.6(5)
C44 C43 H43 125.2
N29 C43 H43 125.2
C43 C44 N30 107.2(5)
C43 C44 H44 126.4
N30 C44 H44 126.4
N29 C45 N30 111.3(5)
N29 C45 H45 124.3
N30 C45 H45 124.3
C47 C46 N32 110.8(5)
C47 C46 H46 124.6
N32 C46 H46 124.6
C46 C47 N31 105.0(5)
C46 C47 H47 127.5
N31 C47 H47 127.5
N32 C48 N31 111.9(5)
N32 C48 H48 124.1
N31 C48 H48 124.1
C3 N1 C1 104.8(4)
C3 N1 Fe1 125.1(4)
C1 N1 Fe1 128.3(3)
C3 N2 C2 107.4(4)
C3 N2 H49 126.3
C2 N2 H49 126.3
C6 N3 C4 104.6(4)
C6 N3 Fe1 127.4(4)
C4 N3 Fe1 127.8(3)
C6 N4 C5 108.1(5)
C6 N4 H50 126.0
C5 N4 H50 126.0
C9 N5 C7 105.8(5)
C9 N5 Fe1 125.4(4)
C7 N5 Fe1 127.8(4)
C9 N6 C8 107.7(5)
C9 N6 H51 126.1
C8 N6 H51 126.1
C12 N7 C10 105.0(4)
C12 N7 Fe1 126.7(4)
C10 N7 Fe1 128.3(3)
C12 N8 C11 108.2(4)
C12 N8 H52 125.9
C11 N8 H52 125.9
C15 N9 C13 103.7(4)
C15 N9 Fe1 125.9(4)
C13 N9 Fe1 130.4(3)
C15 N10 C14 106.4(5)
C15 N10 H53 126.8
C14 N10 H53 126.8
C18 N11 C16 104.8(5)
C18 N11 Fe1 127.6(4)
C16 N11 Fe1 127.5(4)
C17 N12 C18 107.7(6)
C17 N12 H54 126.1
C18 N12 H54 126.1
C21 N13 C19 105.0(4)
C21 N13 Fe2 127.7(4)
C19 N13 Fe2 127.1(3)
C21 N14 C20 107.0(4)
C21 N14 H55 126.5
C20 N14 H55 126.5
C24 N15 C22 106.0(4)
C24 N15 Fe2 125.6(4)
C22 N15 Fe2 128.2(3)
C24 N16 C23 108.7(5)
C24 N16 H56 125.7
C23 N16 H56 125.7
C27 N17 C25 104.8(5)
C27 N17 Fe2 127.4(4)
C25 N17 Fe2 127.8(4)
C27 N18 C26 108.5(5)
C27 N18 H57 125.8
C26 N18 H57 125.8
C30 N19 C28 104.8(4)
C30 N19 Fe2 125.8(4)
C28 N19 Fe2 129.2(4)
C30 N20 C29 107.3(5)
C30 N20 H58 126.3
C29 N20 H58 126.3
C33 N21 C31 104.5(4)
C33 N21 Fe2 126.1(4)
C31 N21 Fe2 127.8(3)
C33 N22 C32 109.6(5)
C33 N22 H59 125.2
C32 N22 H59 125.2
C36 N23 C34 104.6(5)
C36 N23 Fe2 126.5(4)
C34 N23 Fe2 128.3(4)
C36 N24 C35 106.9(5)
C36 N24 H60 126.6
C35 N24 H60 126.6
C39 N25 C37 104.4(5)
C39 N26 C38 105.3(5)
C39 N26 H61 127.3
C38 N26 H61 127.3
C42 N27 C40 105.2(5)
C42 N27 H62 127.4
C40 N27 H62 127.4
C42 N28 C41 102.7(5)
C45 N29 C43 104.9(4)
C45 N30 C44 107.0(5)
C45 N30 H63 126.5
C44 N30 H63 126.5
C48 N31 C47 108.0(5)
C48 N31 H64 126.0
C47 N31 H64 126.0
C48 N32 C46 104.3(5)
O4 S1 O3 112.3(3)
O4 S1 O2 109.2(3)
O3 S1 O2 106.9(3)
O4 S1 O1 105.9(2)
O3 S1 O1 111.7(2)
O2 S1 O1 110.9(2)
O7 S2 O8 110.4(3)
O7 S2 O5 108.7(3)
O8 S2 O5 109.9(2)
O7 S2 O6 109.2(3)
O8 S2 O6 108.1(2)
O5 S2 O6 110.5(2)
N5 Fe1 N3 91.34(16)
N5 Fe1 N9 89.46(16)
N3 Fe1 N9 179.19(16)
N5 Fe1 N11 177.69(15)
N3 Fe1 N11 89.94(16)
N9 Fe1 N11 89.25(16)
N5 Fe1 N7 91.76(15)
N3 Fe1 N7 89.64(15)
N9 Fe1 N7 90.47(14)
N11 Fe1 N7 90.17(14)
N5 Fe1 N1 89.24(15)
N3 Fe1 N1 91.41(15)
N9 Fe1 N1 88.46(15)
N11 Fe1 N1 88.80(14)
N7 Fe1 N1 178.53(15)
N13 Fe2 N15 88.93(15)
N13 Fe2 N21 89.99(15)
N15 Fe2 N21 177.53(15)
N13 Fe2 N19 178.24(18)
N15 Fe2 N19 91.41(16)
N21 Fe2 N19 89.74(15)
N13 Fe2 N23 91.88(15)
N15 Fe2 N23 88.94(15)
N21 Fe2 N23 88.88(16)
N19 Fe2 N23 89.85(16)
N13 Fe2 N17 89.60(15)
N15 Fe2 N17 89.37(16)
N21 Fe2 N17 92.84(15)
N19 Fe2 N17 88.68(16)
N23 Fe2 N17 177.73(16)

loop_
_geom_bond_atom_site_label_1
_geom_bond_atom_site_label_2
_geom_bond_distance
C1 C2 1.351(6)
C1 N1 1.369(6)
C1 H1 0.9500
C2 N2 1.349(6)
C2 H2 0.9500
C3 N1 1.318(5)
C3 N2 1.342(6)
C3 H3 0.9500
C4 C5 1.353(7)
C4 N3 1.366(6)
C4 H4 0.9500
C5 N4 1.375(6)
C5 H5 0.9500
C6 N3 1.323(6)
C6 N4 1.330(6)
C6 H6 0.9500
C7 N5 1.349(6)
C7 C8 1.360(8)
C7 H7 0.9500
C8 N6 1.344(7)
C8 H8 0.9500
C9 N5 1.318(6)
C9 N6 1.341(6)
C9 H9 0.9500
C10 C11 1.345(6)
C10 N7 1.362(6)
C10 H10 0.9500
C11 N8 1.349(6)
C11 H11 0.9500
C12 N7 1.331(5)
C12 N8 1.333(6)
C12 H12 0.9500
C13 C14 1.339(7)
C13 N9 1.361(6)
C13 H13 0.9500
C14 N10 1.361(6)
C14 H14 0.9500
C15 N9 1.324(5)
C15 N10 1.325(6)
C15 H15 0.9500
C16 C17 1.359(8)
C16 N11 1.368(6)
C16 H16 0.9500
C17 N12 1.317(7)
C17 H17 0.9500
C18 N11 1.302(6)
C18 N12 1.336(7)
C18 H18 0.9500
C19 C20 1.363(6)
C19 N13 1.377(6)
C19 H19 0.9500
C20 N14 1.344(7)
C20 H20 0.9500
C21 N13 1.314(6)
C21 N14 1.332(6)
C21 H21 0.9500
C22 N15 1.361(6)
C22 C23 1.367(7)
C22 H22 0.9500
C23 N16 1.344(7)
C23 H23 0.9500
C24 N15 1.321(5)
C24 N16 1.322(6)
C24 H24 0.9500
C25 C26 1.364(7)
C25 N17 1.368(6)
C25 H25 0.9500
C26 N18 1.355(6)
C26 H26 0.9500
C27 N17 1.318(6)
C27 N18 1.328(6)
C27 H27 0.9500
C28 C29 1.353(6)
C28 N19 1.370(7)
C28 H28 0.9500
C29 N20 1.347(7)
C29 H29 0.9500
C30 N19 1.318(6)
C30 N20 1.328(6)
C30 H30 0.9500
C31 C32 1.332(7)
C31 N21 1.355(5)
C31 H31 0.9500
C32 N22 1.353(6)
C32 H32 0.9500
C33 N21 1.332(5)
C33 N22 1.337(6)
C33 H33 0.9500
C34 C35 1.342(7)
C34 N23 1.360(6)
C34 H34 0.9500
C35 N24 1.345(6)
C35 H35 0.9500
C36 N23 1.315(6)
C36 N24 1.334(7)
C36 H36 0.9500
C37 C38 1.342(6)
C37 N25 1.391(6)
C37 H37 0.9500
C38 N26 1.352(6)
C38 H38 0.9500
C39 N25 1.313(6)
C39 N26 1.343(6)
C39 H39 0.9500
C40 C41 1.344(7)
C40 N27 1.352(6)
C40 H40 0.9500
C41 N28 1.379(6)
C41 H41 0.9500
C42 N28 1.316(7)
C42 N27 1.334(6)
C42 H42 0.9500
C43 C44 1.338(6)
C43 N29 1.379(6)
C43 H43 0.9500
C44 N30 1.352(6)
C44 H44 0.9500
C45 N29 1.319(7)
C45 N30 1.344(6)
C45 H45 0.9500
C46 C47 1.341(7)
C46 N32 1.365(6)
C46 H46 0.9500
C47 N31 1.350(6)
C47 H47 0.9500
C48 N32 1.303(6)
C48 N31 1.323(6)
C48 H48 0.9500
N1 Fe1 2.218(4)
N2 H49 0.8800
N3 Fe1 2.185(4)
N4 H50 0.8800
N5 Fe1 2.184(4)
N6 H51 0.8800
N7 Fe1 2.215(3)
N8 H52 0.8800
N9 Fe1 2.195(4)
N10 H53 0.8800
N11 Fe1 2.199(4)
N12 H54 0.8800
N13 Fe2 2.189(4)
N14 H55 0.8800
N15 Fe2 2.205(4)
N16 H56 0.8800
N17 Fe2 2.213(4)
N18 H57 0.8800
N19 Fe2 2.211(4)
N20 H58 0.8800
N21 Fe2 2.210(4)
N22 H59 0.8800
N23 Fe2 2.211(4)
N24 H60 0.8800
N26 H61 0.8800
N27 H62 0.8800
N30 H63 0.8800
N31 H64 0.8800
O1 S1 1.460(3)
O2 S1 1.433(4)
O3 S1 1.431(4)
O4 S1 1.422(3)
O5 S2 1.454(3)
O6 S2 1.454(4)
O7 S2 1.421(3)
O8 S2 1.446(4)

loop_
_geom_hbond_atom_site_label_D
_geom_hbond_atom_site_label_H
_geom_hbond_atom_site_label_A
_geom_hbond_site_symmetry_A
_geom_hbond_distance_DH
_geom_hbond_distance_HA
_geom_hbond_distance_DA
_geom_hbond_angle_DHA
N2 H49 O4 . 0.88 1.84 2.679(5) 160
N4 H50 O5 . 0.88 1.89 2.762(5) 170
N6 H51 O3 2_765 0.88 2.09 2.949(7) 163
N8 H52 O1 1_565 0.88 1.94 2.822(5) 176
N10 H53 O7 1_655 0.88 1.85 2.711(6) 166
N12 H54 O7 2_666 0.88 2.10 2.867(7) 145
N12 H54 O5 2_666 0.88 2.61 3.434(7) 157
N14 H55 O8 1_545 0.88 1.85 2.716(5) 167
N16 H56 O1 1_455 0.88 2.22 3.074(6) 163
N16 H56 O4 1_455 0.88 2.26 2.942(6) 135
N18 H57 O6 2_665 0.88 2.07 2.937(6) 169
N18 H57 O8 2_665 0.88 2.47 3.100(6) 129
N20 H58 O6 . 0.88 2.21 3.071(6) 166
N20 H58 O7 . 0.88 2.45 3.120(6) 133
N22 H59 O2 . 0.88 2.18 2.939(6) 144
N22 H59 O3 . 0.88 2.37 3.186(6) 155
N24 H60 O2 2_656 0.88 1.84 2.710(6) 168
N26 H61 N29 . 0.88 1.95 2.825(6) 177
N27 H62 N25 . 0.88 2.04 2.875(6) 158
N30 H63 N32 1_554 0.88 2.02 2.869(6) 160
N31 H64 N28 . 0.88 1.92 2.800(6) 174
